data_2107127
loop_
_publ_author_name
'Piret, P.'
'Declercq, J.P.'
'Wauters-Stoop, D.'

_publ_section_title
;
 Structure of threadgoldite
;
_journal_name_full 'Acta Crystallographica B (24,1968-38,1982)'
_journal_page_first 3017
_journal_page_last 3020
_journal_volume 35
_journal_year 1979
_chemical_formula_sum 'Al H17 O21 P2 U2'
_chemical_name_systematic 'Al (U O2)2 (P O4)2 (O H) (H2 O)8'
_space_group_IT_number 9
_symmetry_space_group_name_Hall 'C -2yc'
_symmetry_space_group_name_H-M 'C 1 c 1'
_cell_angle_alpha 90
_cell_angle_beta 110.71
_cell_angle_gamma 90
_cell_formula_units_Z 8
_cell_length_a 20.168
_cell_length_b 9.847
_cell_length_c 19.719
_cell_volume 3663.033
_citation_journal_id_ASTM ACBCAR
_cod_data_source_file Piret_ACBCAR_1979_1266.cif
_cod_data_source_block H17Al1O21P2U2
_cod_original_formula_sum 'H17 Al1 O21 P2 U2'
_cod_database_code 2107127

loop_
_symmetry_equiv_pos_as_xyz
x,y,z
x,-y,z+1/2
x+1/2,y+1/2,z
x+1/2,-y+1/2,z+1/2

loop_
_atom_site_label
_atom_site_type_symbol
_atom_site_fract_x
_atom_site_fract_y
_atom_site_fract_z
_atom_site_occupancy
_atom_site_U_iso_or_equiv
O12 O-2 0.2079 -0.1576 0.4061 1 0.0
O26 O-2 0.0428 -0.0375 0.3059 1 0.0
O41 O-2 0.4288 0.2621 0.9479 1 0.0
O39 O-2 0.0603 0.2542 0.5786 1 0.0
O27 O-2 -0.0692 -0.2093 0.273 1 0.0
O34 O-2 0.4438 0.7798 0.6565 1 0.0
O35 O-2 0.4681 -0.0006 0.1403 1 0.0
O2 O-2 0.1047 0.0027 0.4636 1 0.0
U4 U+6 0.2098 0.4977 0.2359 1 0.0
O14 O-2 0.2853 0.8304 0.3333 1 0.0
O31 O-2 0.5545 0.7921 0.7981 1 0.0
O4 O-2 0.3815 0.0026 0.2938 1 0.0
U2 U+6 0.2961 -0.005 0.2648 1 0.0
P4 P+5 0.2673 0.2626 0.6337 1 0.0
O38 O-2 0.0735 0.4933 0.5217 1 0.0
O11 O-2 0.2172 0.1417 0.0835 1 0.0
O10 O-2 0.1964 0.1416 0.5699 1 0.0
O42 O-2 0.4482 0.2785 0.4403 1 0.0
O29 O-2 0.0643 0.2295 0.3587 1 0.0
O1 O-2 0.2888 -0.0072 0.5378 1 0.0
U1 U+6 0.205 0.0003 0.4875 1 0.0
O6 O-2 0.1987 0.5067 -0.0039 1 0.0
O3 O-2 0.1948 -0.0149 0.227 1 0.0
O20 O-2 0.2868 0.3251 0.5886 1 0.0
O36 O-2 0.4181 0.0467 0.4787 1 0.0
O24 O-2 0.2317 0.3794 0.6496 1 0.0
P3 P+5 0.2474 0.2526 0.8845 1 0.0
O40 O-2 0.0228 0.4775 0.8788 1 0.0
Al1 Al+3 -0.0044 0.1546 0.2624 1 0.0
O33 O-2 0.4435 0.2058 0.7273 1 0.0
Al2 Al+3 0.5002 0.3659 0.236 1 0.0
O32 O-2 0.5815 0.6591 0.6945 1 0.0
O17 O-2 0.311 0.3223 0.1003 1 0.0
O23 O-2 0.203 0.3176 0.3058 1 0.0
O19 O-2 0.2924 0.3647 0.4278 1 0.0
O16 O-2 0.3079 0.8288 0.209 1 0.0
O8 O-2 0.1045 0.4872 0.1951 1 0.0
O13 O-2 0.3022 0.1274 0.3655 1 0.0
O22 O-2 0.2005 -0.3371 0.3291 1 0.0
O15 O-2 0.3039 0.1746 0.1885 1 0.0
U3 U+6 0.2936 0.5068 0.0114 1 0.0
P2 P+5 0.2418 0.2653 0.3692 1 0.0
O30 O-2 0.066 0.1743 0.2134 1 0.0
O21 O-2 0.2041 0.3405 0.1557 1 0.0
O9 O-2 0.1963 0.1599 0.4035 1 0.0
O5 O-2 0.3817 0.5067 0.052 1 0.0
O25 O-2 -0.0481 0.0103 0.1933 1 0.0
O28 O-2 0.4366 0.367 0.8123 1 0.0
O7 O-2 0.2956 0.4109 0.2806 1 0.0
O18 O-2 0.3021 0.6791 0.4401 1 0.0
P1 P+5 0.2479 0.2642 0.1289 1 0.0
O37 O-2 0.0653 0.1536 0.083 1 0.0
